data_4319954
loop_
_publ_author_name
'F. Albert Cotton'
'Lee M. Daniels'
'Penglin Huang'

_publ_section_title
;
 Correlation of Structure and Triboluminescence for Tetrahedral
 Manganese(II) Compounds
;
_journal_name_full 'Inorganic Chemistry'
_journal_page_first 3576
_journal_page_last 3578
_journal_paper_doi 10.1021/ic0101836
_journal_volume 40
_journal_year 2001
_chemical_compound_source synthesis
_chemical_formula_moiety (NEt4)2MnBr4
_chemical_formula_sum 'C16 H40 Br4 Mn N2'
_chemical_formula_weight 635.08
_chemical_name_systematic
;
  ?
;
_space_group_IT_number 113
_symmetry_cell_setting tetragonal
_symmetry_space_group_name_Hall 'P -4 2ab'
_symmetry_space_group_name_H-M 'P -4 21 m'
_atom_sites_solution_hydrogens geom
_atom_sites_solution_primary direct
_atom_sites_solution_secondary difmap
_audit_creation_method SHELXL
_cell_angle_alpha 90.00
_cell_angle_beta 90.00
_cell_angle_gamma 90.00
_cell_formula_units_Z 4
_cell_length_a 13.3620(10)
_cell_length_b 13.3620(10)
_cell_length_c 14.4110(10)
_cell_measurement_reflns_used 25
_cell_measurement_temperature 293(2)
_cell_measurement_theta_max 41.6
_cell_measurement_theta_min 18.1
_cell_volume 2573.0(3)
_computing_cell_refinement 'CAD4 V5 (Nonius, 1989)'
_computing_data_collection 'CAD4 V5 (Nonius, 1989)'
_computing_data_reduction 'XCAD4 (Harms, 1993)'
_computing_molecular_graphics XP
_computing_publication_material 'SHELXL-93 (Sheldrick, 1993)'
_computing_structure_refinement 'SHELXL-93 (Sheldrick, 1993)'
_computing_structure_solution 'SHELXS-86 (Sheldrick, 1990)'
_diffrn_ambient_temperature 293(2)
_diffrn_measurement_device 'Nonius CAD4'
_diffrn_measurement_method '\w-\q scans'
_diffrn_radiation_monochromator graphite
_diffrn_radiation_source 'normal-focus sealed tube'
_diffrn_radiation_type MoK\a
_diffrn_radiation_wavelength 0.71073
_diffrn_reflns_av_R_equivalents 0.0413
_diffrn_reflns_av_sigmaI/netI 0.0553
_diffrn_reflns_limit_h_max 15
_diffrn_reflns_limit_h_min -15
_diffrn_reflns_limit_k_max 15
_diffrn_reflns_limit_k_min -11
_diffrn_reflns_limit_l_max 17
_diffrn_reflns_limit_l_min -17
_diffrn_reflns_number 3925
_diffrn_reflns_theta_max 24.92
_diffrn_reflns_theta_min 2.07
_diffrn_standards_decay_% 0
_diffrn_standards_interval_time 120
_diffrn_standards_number 3
_exptl_absorpt_coefficient_mu 6.727
_exptl_absorpt_correction_T_max 0.0952
_exptl_absorpt_correction_T_min 0.0678
_exptl_absorpt_correction_type psi-scan
_exptl_crystal_colour 'pale green'
_exptl_crystal_density_diffrn 1.639
_exptl_crystal_density_meas ?
_exptl_crystal_description block
_exptl_crystal_F_000 1260
_exptl_crystal_size_max 0.55
_exptl_crystal_size_mid 0.42
_exptl_crystal_size_min 0.35
_refine_diff_density_max 0.471
_refine_diff_density_min -0.423
_refine_diff_density_rms 0.083
_refine_ls_abs_structure_details 'Flack H D (1983), Acta Cryst. A39, 876-881'
_refine_ls_abs_structure_Flack 0.14(3)
_refine_ls_extinction_method none
_refine_ls_goodness_of_fit_all 1.019
_refine_ls_goodness_of_fit_obs 1.061
_refine_ls_hydrogen_treatment noref
_refine_ls_matrix_type full
_refine_ls_number_parameters 141
_refine_ls_number_reflns 2407
_refine_ls_number_restraints 1
_refine_ls_restrained_S_all 1.032
_refine_ls_restrained_S_obs 1.061
_refine_ls_R_factor_all 0.1053
_refine_ls_R_factor_obs 0.0413
_refine_ls_shift/esd_max -0.070
_refine_ls_shift/esd_mean 0.011
_refine_ls_structure_factor_coef Fsqd
_refine_ls_weighting_details 'w=1/[\s^2^(Fo^2^)+(0.0587P)^2^+2.3232P] where P=(Fo^2^+2Fc^2^)/3'
_refine_ls_weighting_scheme calc
_refine_ls_wR_factor_all 0.1216
_refine_ls_wR_factor_obs 0.0964
_reflns_number_observed 1482
_reflns_number_total 2409
_reflns_observed_criterion >2sigma(I)
_cod_data_source_file ic0101836_3.cif
_cod_data_source_block cmpd4
_cod_depositor_comments
;
The following automatic conversions were performed:

'_exptl_crystal_density_meas' value 'not measured' was changed to '?'
- the value is perceived as not measured.

Automatic conversion script
Id: cif_fix_values 3008 2015-01-20 13:52:24Z robertas 

The following automatic conversions were performed:

'_refine_ls_weighting_scheme' value 'calc
w=1/[\s^2^(Fo^2^)+(0.0587P)^2^+2.3232P] where P=(Fo^2^+2Fc^2^)/3' was
changed to 'calc'. New tag '_refine_ls_weighting_details' was
created. The value of the new tag was set to
'w=1/[\s^2^(Fo^2^)+(0.0587P)^2^+2.3232P] where P=(Fo^2^+2Fc^2^)/3'.

Automatic conversion script
Id: cif_fix_values 3143 2015-03-26 13:38:13Z robertas 
;
_cod_database_code 4319954

loop_
_symmetry_equiv_pos_as_xyz
'x, y, z'
'-x+1/2, y+1/2, -z'
'-x, -y, z'
'x+1/2, -y+1/2, -z'
'-y, x, -z'
'y+1/2, x+1/2, z'
'y, -x, -z'
'-y+1/2, -x+1/2, z'

loop_
_atom_site_aniso_label
_atom_site_aniso_U_11
_atom_site_aniso_U_22
_atom_site_aniso_U_33
_atom_site_aniso_U_23
_atom_site_aniso_U_13
_atom_site_aniso_U_12
Mn 0.0559(5) 0.0559(5) 0.0530(8) -0.0022(7) 0.0022(7) -0.0004(9)
Br1 0.0914(6) 0.0914(6) 0.0533(6) 0.0018(5) -0.0018(5) -0.0081(10)
Br2 0.0608(6) 0.1291(9) 0.0850(6) -0.0318(7) 0.0116(5) -0.0210(6)
Br3 0.0876(6) 0.0876(6) 0.0835(9) 0.0110(5) -0.0110(5) 0.0163(8)
N1 0.058(5) 0.058(5) 0.037(6) 0.000 0.000 0.000
N2 0.066(4) 0.066(4) 0.044(5) -0.004(3) -0.004(3) -0.008(5)
N3 0.055(6) 0.055(6) 0.083(10) 0.000 0.000 -0.010(8)
C1 0.058(8) 0.052(8) 0.048(7) -0.017(6) 0.002(6) -0.005(6)
C1' 0.069(20) 0.120(26) 0.130(27) 0.031(23) -0.007(19) -0.062(18)
C2 0.086(8) 0.118(9) 0.085(7) -0.032(7) 0.039(6) 0.018(6)
C3 0.131(9) 0.091(7) 0.068(5) -0.015(6) 0.023(7) 0.000(8)
C4 0.105(9) 0.102(8) 0.121(9) 0.012(8) 0.016(7) 0.026(8)
C5 0.098(8) 0.098(8) 0.128(13) -0.024(8) -0.024(8) 0.020(9)
C7 0.111(8) 0.111(8) 0.064(8) 0.016(6) 0.016(6) 0.021(10)
C8 0.109(9) 0.109(9) 0.236(25) 0.051(11) 0.051(11) -0.026(12)
C9 0.099(15) 0.058(12) 0.094(12) -0.015(11) -0.025(13) 0.009(10)
C10 0.100(7) 0.100(7) 0.078(9) 0.011(6) 0.011(6) -0.015(10)
C11 0.135(21) 0.103(20) 0.134(18) 0.020(17) 0.032(19) 0.003(16)
C12 0.206(16) 0.206(16) 0.118(14) 0.081(13) -0.081(13) -0.032(20)

loop_
_atom_site_label
_atom_site_type_symbol
_atom_site_fract_x
_atom_site_fract_y
_atom_site_fract_z
_atom_site_U_iso_or_equiv
_atom_site_thermal_displace_type
_atom_site_occupancy
_atom_site_calc_flag
_atom_site_refinement_flags
_atom_site_disorder_group
Mn Mn -0.24705(9) 0.74705(9) 0.27243(10) 0.0549(4) Uani 1 d S .
Br1 Br -0.25534(8) 0.75534(8) 0.44584(8) 0.0787(4) Uani 1 d S .
Br2 Br -0.07430(7) 0.79368(9) 0.22225(7) 0.0916(4) Uani 1 d . .
Br3 Br -0.36642(8) 0.86642(8) 0.19831(10) 0.0862(5) Uani 1 d S .
N1 N 0.0000 1.0000 0.5000 0.051(3) Uani 1 d S .
N2 N 0.2911(5) 0.7911(5) 0.0799(6) 0.059(2) Uani 1 d S .
N3 N -0.5000 1.0000 0.5095(10) 0.064(4) Uani 1 d S .
C1 C 0.0384(9) 0.9155(9) 0.4426(9) 0.053(4) Uani 0.64(2) d P 1
H1A H -0.0173(9) 0.8842(9) 0.4107(9) 0.063 Uiso 0.64(2) calc PR 1
H1B H 0.0683(9) 0.8659(9) 0.4831(9) 0.063 Uiso 0.64(2) calc PR 1
C1' C 0.0913(22) 1.0297(26) 0.4345(26) 0.107(13) Uani 0.36(2) d P 2
H1'1 H 0.0738(22) 1.0896(26) 0.4000(26) 0.128 Uiso 0.36(2) calc PR 2
H1'2 H 0.1489(22) 1.0454(26) 0.4728(26) 0.128 Uiso 0.36(2) calc PR 2
C2 C 0.1191(8) 0.9498(9) 0.3680(7) 0.096(3) Uani 1 d . .
C3 C 0.2459(9) 0.8736(8) 0.1370(6) 0.097(3) Uani 1 d . .
H3A H 0.2977(9) 0.9219(8) 0.1518(6) 0.116 Uiso 1 calc R .
H3B H 0.2220(9) 0.8456(8) 0.1950(6) 0.116 Uiso 1 calc R .
C4 C 0.1594(9) 0.9284(9) 0.0898(9) 0.109(4) Uani 1 d . .
H4A H 0.1347(9) 0.9799(9) 0.1303(9) 0.164 Uiso 1 calc R .
H4B H 0.1066(9) 0.8818(9) 0.0766(9) 0.164 Uiso 1 calc R .
H4C H 0.1825(9) 0.9580(9) 0.0330(9) 0.164 Uiso 1 calc R .
C5 C 0.2134(9) 0.7134(9) 0.0518(12) 0.108(5) Uani 1 d SD .
H5A H 0.2436(9) 0.6600(9) 0.0157(12) 0.130 Uiso 0.50 calc PR 1
H5B H 0.1600(9) 0.7436(9) 0.0157(12) 0.130 Uiso 0.50 calc PR 1
C6 C 0.1725(24) 0.6725(24) 0.1489(24) 0.108(11) Uiso 0.65(7) d SPD 1
H6A H 0.1226(24) 0.6222(24) 0.1380(24) 0.162 Uiso 0.65(7) calc SPR 1
H6B H 0.1436(24) 0.7267(24) 0.1834(24) 0.162 Uiso 0.33(3) calc PR 1
H6C H 0.2268(24) 0.6441(24) 0.1836(24) 0.162 Uiso 0.33(3) calc PR 1
C6' C 0.1443(30) 0.6443(30) 0.1119(57) 0.108 Uiso 0.35(7) d SPD 2
H6'1 H 0.1043(30) 0.6032(30) 0.0718(57) 0.162 Uiso 0.35(7) calc SPR 2
H6'2 H 0.1014(30) 0.6849(30) 0.1498(57) 0.162 Uiso 0.17(3) calc PR 2
H6'3 H 0.1849(30) 0.6025(30) 0.1508(57) 0.162 Uiso 0.17(3) calc PR 2
C7 C 0.3327(9) 0.8327(9) -0.0098(9) 0.095(5) Uani 1 d S .
H7A H 0.3609(9) 0.7780(9) -0.0456(9) 0.115 Uiso 0.50 calc PR .
H7B H 0.2780(9) 0.8609(9) -0.0456(9) 0.115 Uiso 0.50 calc PR .
C8 C 0.4076(9) 0.9076(9) 0.0016(15) 0.151(9) Uani 1 d S .
H8A H 0.4306(9) 0.9294(9) -0.0582(15) 0.227 Uiso 1 calc SR .
H8B H 0.4628(9) 0.8804(9) 0.0361(15) 0.227 Uiso 0.50 calc PR .
H8C H 0.3800(9) 0.9635(9) 0.0347(15) 0.227 Uiso 0.50 calc PR .
C9 C -0.4818(15) 1.0941(13) 0.4474(14) 0.084(6) Uani 0.50 d P .
H9A H -0.5446(15) 1.1093(13) 0.4167(14) 0.101 Uiso 0.50 calc PR .
H9B H -0.4676(15) 1.1496(13) 0.4887(14) 0.101 Uiso 0.50 calc PR .
C10 C -0.4062(8) 1.0938(8) 0.3779(10) 0.093(5) Uani 1 d S .
C11 C -0.4847(19) 0.9055(18) 0.5705(18) 0.124(9) Uani 0.50 d P .
H11A H -0.5469(19) 0.8935(18) 0.6034(18) 0.149 Uiso 0.50 calc PR .
H11B H -0.4747(19) 0.8492(18) 0.5290(18) 0.149 Uiso 0.50 calc PR .
C12 C -0.4033(14) 0.9033(14) 0.6395(14) 0.176(12) Uani 1 d S .

loop_
_atom_type_symbol
_atom_type_description
_atom_type_scat_dispersion_real
_atom_type_scat_dispersion_imag
_atom_type_scat_source
C C 0.0033 0.0016 'International Tables Vol C Tables 4.2.6.8 and 6.1.1.4'
H H 0.0000 0.0000 'International Tables Vol C Tables 4.2.6.8 and 6.1.1.4'
Br Br -0.2901 2.4595 'International Tables Vol C Tables 4.2.6.8 and 6.1.1.4'
Mn Mn 0.3368 0.7283 'International Tables Vol C Tables 4.2.6.8 and 6.1.1.4'
N N 0.0061 0.0033 'International Tables Vol C Tables 4.2.6.8 and 6.1.1.4'

loop_
_geom_angle_atom_site_label_1
_geom_angle_atom_site_label_2
_geom_angle_atom_site_label_3
_geom_angle
_geom_angle_site_symmetry_1
_geom_angle_site_symmetry_3
_geom_angle_publ_flag
Br3 Mn Br2 107.89(5) . . y
Br3 Mn Br1 111.75(8) . . y
Br2 Mn Br1 108.59(5) . . y
C3 N2 C5 111.8(7) . . y
C3 N2 C7 110.2(7) . . y
C5 N2 C7 105.9(11) . . y
N1 C1 C2 113.0(9) . . ?
C2 C1' N1 113.3(18) . . ?
N2 C3 C4 114.4(9) . . ?
N2 C5 C6' 131.0(36) . . ?
N2 C5 C6 103.4(21) . . ?
C8 C7 N2 114.7(15) . . ?
C10 C9 N3 120.8(13) . . ?
C12 C11 N3 119.7(17) . . ?

loop_
_geom_bond_atom_site_label_1
_geom_bond_atom_site_label_2
_geom_bond_distance
_geom_bond_site_symmetry_2
_geom_bond_publ_flag
Mn Br3 2.496(2) . y
Mn Br2 2.4978(12) . y
Mn Br1 2.504(2) . y
N1 C1 1.491(11) . y
N1 C1' 1.59(3) . y
N2 C3 1.503(10) . y
N2 C5 1.52(2) . y
N2 C7 1.51(2) . y
N3 C11 1.55(2) . y
N3 C9 1.56(2) . y
C1 C2 1.59(2) . ?
C1' C2 1.48(4) . ?
C3 C4 1.53(2) . ?
C5 C6' 1.57(3) . ?
C5 C6 1.60(3) . ?
C7 C8 1.42(2) . ?
C9 C10 1.42(2) . ?
C11 C12 1.47(3) . ?
